data_1577221
loop_
_publ_author_name
'Zhang, Xi'
'Bai, Jingyi'
'Zhao, Yue'
'Wang, Minyan'
'Shi, Zhuangzhi'

_publ_section_title
;
 Modular assembly of chiral biaryl phosphoramidite (BPA) libraries by
 nickel catalysis
;
_journal_name_full 'Chemical Science'
_journal_paper_doi 10.1039/D6SC00358C
_journal_year 2026
_chemical_absolute_configuration ad
_chemical_formula_moiety 'C43 H38 Cl Ir N O2 P'
_chemical_formula_sum 'C43 H38 Cl Ir N O2 P'
_chemical_formula_weight 859.36
_space_group_crystal_system orthorhombic
_space_group_IT_number 19
_space_group_name_Hall 'P 2ac 2ab'
_space_group_name_H-M_alt 'P 21 21 21'
_atom_sites_solution_hydrogens geom
_atom_sites_solution_primary dual
_audit_creation_date 2023-07-10
_audit_creation_method
;
Olex2 1.5
(compiled 2023.03.06 svn.rbb2c1857 for OlexSys, GUI svn.r6748)
;
_audit_update_record
;
2025-04-09 deposited with the CCDC.	2026-03-24 downloaded from the CCDC.
;
_cell_angle_alpha 90
_cell_angle_beta 90
_cell_angle_gamma 90
_cell_formula_units_Z 4
_cell_length_a 9.5448(4)
_cell_length_b 10.2425(5)
_cell_length_c 34.4551(14)
_cell_measurement_reflns_used 9980
_cell_measurement_temperature 193.00
_cell_measurement_theta_max 53.991
_cell_measurement_theta_min 2.231
_cell_volume 3368.4(3)
_computing_cell_refinement 'SAINT V8.40B (?, 2016)'
_computing_data_reduction 'SAINT V8.40B (?, 2016)'
_computing_molecular_graphics 'Olex2 1.5 (Dolomanov et al., 2009)'
_computing_publication_material 'Olex2 1.5 (Dolomanov et al., 2009)'
_computing_structure_refinement 'SHELXL 2018/3 (Sheldrick, 2015)'
_computing_structure_solution 'SHELXT 2018/2 (Sheldrick, 2018)'
_diffrn_ambient_temperature 193.00
_diffrn_measured_fraction_theta_full 0.999
_diffrn_measured_fraction_theta_max 0.997
_diffrn_measurement_device_type 'Bruker D8 VENTURE Metaljet'
_diffrn_measurement_method '\f and \w scans'
_diffrn_radiation_type GaK\a
_diffrn_radiation_wavelength 1.34139
_diffrn_reflns_av_R_equivalents 0.0566
_diffrn_reflns_av_unetI/netI 0.0540
_diffrn_reflns_Laue_measured_fraction_full 0.999
_diffrn_reflns_Laue_measured_fraction_max 0.997
_diffrn_reflns_limit_h_max 11
_diffrn_reflns_limit_h_min -7
_diffrn_reflns_limit_k_max 9
_diffrn_reflns_limit_k_min -12
_diffrn_reflns_limit_l_max 41
_diffrn_reflns_limit_l_min -41
_diffrn_reflns_number 21006
_diffrn_reflns_point_group_measured_fraction_full 0.998
_diffrn_reflns_point_group_measured_fraction_max 0.994
_diffrn_reflns_theta_full 53.594
_diffrn_reflns_theta_max 54.004
_diffrn_reflns_theta_min 2.231
_diffrn_source_current 2.86
_diffrn_source_power 0.19937059999999998
_diffrn_source_voltage 69.71
_diffrn_standards_number 0
_exptl_absorpt_coefficient_mu 6.074
_exptl_absorpt_correction_T_max 0.7506
_exptl_absorpt_correction_T_min 0.5282
_exptl_absorpt_correction_type multi-scan
_exptl_absorpt_process_details
;
SADABS-2016/2 (Bruker,2016/2) was used for absorption correction.
wR2(int) was 0.1297 before and 0.0820 after correction.
The Ratio of minimum to maximum transmission is 0.7037.
The \l/2 correction factor is Not present.
;
_exptl_crystal_density_diffrn 1.695
_exptl_crystal_description block
_exptl_crystal_F_000 1712
_exptl_crystal_size_max 0.12
_exptl_crystal_size_mid 0.11
_exptl_crystal_size_min 0.1
_refine_diff_density_max 1.148
_refine_diff_density_min -1.166
_refine_diff_density_rms 0.107
_refine_ls_abs_structure_details
;
 Refined as an inversion twin.
;
_refine_ls_abs_structure_Flack 0.053(17)
_refine_ls_extinction_method none
_refine_ls_goodness_of_fit_ref 1.051
_refine_ls_hydrogen_treatment constr
_refine_ls_matrix_type full
_refine_ls_number_parameters 443
_refine_ls_number_reflns 6167
_refine_ls_number_restraints 6
_refine_ls_restrained_S_all 1.052
_refine_ls_R_factor_all 0.0410
_refine_ls_R_factor_gt 0.0343
_refine_ls_shift/su_max 0.001
_refine_ls_shift/su_mean 0.000
_refine_ls_structure_factor_coef Fsqd
_refine_ls_weighting_details 'w=1/[\s^2^(Fo^2^)+(0.0300P)^2^+3.2334P] where P=(Fo^2^+2Fc^2^)/3'
_refine_ls_weighting_scheme calc
_refine_ls_wR_factor_gt 0.0757
_refine_ls_wR_factor_ref 0.0783
_reflns_Friedel_coverage 0.751
_reflns_Friedel_fraction_full 0.996
_reflns_Friedel_fraction_max 0.990
_reflns_number_gt 5524
_reflns_number_total 6167
_reflns_threshold_expression 'I > 2\s(I)'
_cod_data_source_file d6sc00358c2.cif
_cod_data_source_block 230707zh_szz_zx_5_0m
_cod_depositor_comments
;
The following automatic conversions were performed:

data item '_chemical_absolute_configuration' value 'AD' was changed
to 'ad' in accordance with the
/home/data/users/saulius/crontab/automatic-downloads/rss-feeds/RSC/lib/dictionaries/cif_core.dic
dictionary named 'cif_core.dic' version 2.4.2 last updated on
2011-04-26.

Automatic conversion script
Id: cif_fix_values 8170 2020-07-09 18:12:32Z antanas 
;
_cod_database_code 1577221
_shelx_shelxl_version_number 2018/3
_shelx_space_group_comment
;
The symmetry employed for this shelxl refinement is uniquely defined
by the following loop, which should always be used as a source of
symmetry information in preference to the above space-group names.
They are only intended as comments.
;
_shelx_estimated_absorpt_t_max 0.582
_shelx_estimated_absorpt_t_min 0.529
_olex2_refinement_description
;
1. Twinned data refinement
 Scales: 0.947(17)
 0.053(17)
2. Fixed Uiso
 At 1.2 times of:
  All C(H) groups, All C(H,H) groups
3. Uiso/Uaniso restraints and constraints
Uanis(C39) \\sim Ueq: with sigma of 0.005 and sigma for terminal atoms of 0.01
4.a Ternary CH refined with riding coordinates:
 C36(H36), C39(H39), C40(H40), C43(H43)
4.b Secondary CH2 refined with riding coordinates:
 C21(H21a,H21b), C22(H22a,H22b), C23(H23a,H23b), C37(H37a,H37b), C38(H38a,
 H38b), C41(H41a,H41b), C42(H42a,H42b)
4.c Aromatic/amide H refined with riding coordinates:
 C1(H1), C2(H2), C3(H3), C4(H4), C7(H7), C8(H8), C13(H13), C14(H14), C17(H17),
 C18(H18), C19(H19), C20(H20), C26(H26), C27(H27), C28(H28), C31(H31), C32(H32),
  C33(H33), C34(H34), C35(H35)
;
_olex2_submission_special_instructions 'No special instructions were received'

loop_
_space_group_symop_operation_xyz
'x, y, z'
'-x+1/2, -y, z+1/2'
'-x, y+1/2, -z+1/2'
'x+1/2, -y+1/2, -z'

loop_
_atom_site_label
_atom_site_type_symbol
_atom_site_fract_x
_atom_site_fract_y
_atom_site_fract_z
_atom_site_U_iso_or_equiv
_atom_site_adp_type
_atom_site_occupancy
_atom_site_site_symmetry_order
_atom_site_calc_flag
_atom_site_refinement_flags_posn
_atom_site_refinement_flags_adp
_atom_site_refinement_flags_occupancy
_atom_site_disorder_assembly
_atom_site_disorder_group
Ir1 Ir 0.28477(4) 0.37829(3) 0.38191(2) 0.02727(10) Uani 1 1 d . . . . .
Cl1 Cl 0.3999(3) 0.2068(2) 0.41450(8) 0.0489(6) Uani 1 1 d . . . . .
P1 P 0.4581(2) 0.5151(2) 0.39730(6) 0.0265(5) Uani 1 1 d . . . . .
O1 O 0.4514(6) 0.6504(5) 0.37258(15) 0.0306(14) Uani 1 1 d . . . . .
O2 O 0.6160(6) 0.4677(5) 0.38564(17) 0.0276(12) Uani 1 1 d . . . . .
N1 N 0.4831(8) 0.5569(7) 0.4425(2) 0.0314(17) Uani 1 1 d . . . . .
C1 C 0.8954(11) 0.9645(9) 0.3232(3) 0.045(3) Uani 1 1 d . . . . .
H1 H 0.899800 1.052831 0.331491 0.054 Uiso 1 1 calc R U . . .
C2 C 0.9960(11) 0.9185(10) 0.2993(3) 0.047(3) Uani 1 1 d . . . . .
H2 H 1.069181 0.974418 0.290798 0.057 Uiso 1 1 calc R U . . .
C3 C 0.9922(10) 0.7870(10) 0.2871(3) 0.044(3) Uani 1 1 d . . . . .
H3 H 1.065711 0.753121 0.271467 0.052 Uiso 1 1 calc R U . . .
C4 C 0.8833(9) 0.7087(9) 0.2976(3) 0.036(2) Uani 1 1 d . . . . .
H4 H 0.881133 0.621195 0.288539 0.043 Uiso 1 1 calc R U . . .
C5 C 0.7734(10) 0.7536(8) 0.3217(2) 0.0292(18) Uani 1 1 d . . . . .
C6 C 0.7837(10) 0.8851(9) 0.3362(2) 0.0355(18) Uani 1 1 d . . . . .
C7 C 0.6838(10) 0.9293(8) 0.3635(3) 0.039(2) Uani 1 1 d . . . . .
H7 H 0.689753 1.016001 0.373206 0.047 Uiso 1 1 calc R U . . .
C8 C 0.5791(9) 0.8494(8) 0.3763(3) 0.035(2) Uani 1 1 d . . . . .
H8 H 0.514453 0.879149 0.395291 0.042 Uiso 1 1 calc R U . . .
C9 C 0.5677(9) 0.7211(8) 0.3609(2) 0.0276(19) Uani 1 1 d . . . . .
C10 C 0.6589(9) 0.6721(8) 0.3338(2) 0.0261(18) Uani 1 1 d . . . . .
C11 C 0.6433(9) 0.5358(8) 0.3198(2) 0.0268(19) Uani 1 1 d . . . . .
C12 C 0.6308(9) 0.4371(8) 0.3466(3) 0.0285(19) Uani 1 1 d . . . . .
C13 C 0.6328(10) 0.3035(9) 0.3363(3) 0.038(2) Uani 1 1 d . . . . .
H13 H 0.623428 0.238264 0.355752 0.045 Uiso 1 1 calc R U . . .
C14 C 0.6483(11) 0.2690(10) 0.2983(3) 0.045(2) Uani 1 1 d . . . . .
H14 H 0.659837 0.179764 0.291523 0.054 Uiso 1 1 calc R U . . .
C15 C 0.6471(9) 0.3664(11) 0.2687(2) 0.038(2) Uani 1 1 d . . . . .
C16 C 0.6431(9) 0.5004(9) 0.2792(3) 0.032(2) Uani 1 1 d . . . . .
C17 C 0.6317(9) 0.5927(10) 0.2491(2) 0.038(2) Uani 1 1 d . . . . .
H17 H 0.625437 0.682674 0.255545 0.045 Uiso 1 1 calc R U . . .
C18 C 0.6294(11) 0.5580(12) 0.2113(3) 0.051(3) Uani 1 1 d . . . . .
H18 H 0.622655 0.622911 0.191674 0.061 Uiso 1 1 calc R U . . .
C19 C 0.6370(11) 0.4251(13) 0.2010(3) 0.057(3) Uani 1 1 d . . . . .
H19 H 0.634988 0.400765 0.174425 0.068 Uiso 1 1 calc R U . . .
C20 C 0.6471(11) 0.3311(11) 0.2288(3) 0.051(3) Uani 1 1 d . . . . .
H20 H 0.654119 0.241946 0.221467 0.061 Uiso 1 1 calc R U . . .
C21 C 0.6230(10) 0.5920(10) 0.4580(3) 0.042(2) Uani 1 1 d . . . . .
H21A H 0.612481 0.661946 0.477616 0.051 Uiso 1 1 calc R U . . .
H21B H 0.681853 0.626366 0.436646 0.051 Uiso 1 1 calc R U . . .
C22 C 0.6953(11) 0.4761(12) 0.4763(3) 0.054(3) Uani 1 1 d . . . . .
H22A H 0.754421 0.506716 0.498074 0.065 Uiso 1 1 calc R U . . .
H22B H 0.757586 0.434827 0.456849 0.065 Uiso 1 1 calc R U . . .
C23 C 0.5922(11) 0.3746(13) 0.4913(3) 0.061(3) Uani 1 1 d . . . . .
H23A H 0.586238 0.302994 0.472081 0.073 Uiso 1 1 calc R U . . .
H23B H 0.630282 0.337058 0.515605 0.073 Uiso 1 1 calc R U . . .
C24 C 0.4479(11) 0.4227(9) 0.4992(3) 0.043(2) Uani 1 1 d . . . . .
C25 C 0.3902(10) 0.5138(8) 0.4736(2) 0.033(2) Uani 1 1 d . . . . .
C26 C 0.3651(13) 0.3824(12) 0.5305(3) 0.053(3) Uani 1 1 d . . . . .
H26 H 0.402579 0.322007 0.548730 0.063 Uiso 1 1 calc R U . . .
C27 C 0.2317(14) 0.4278(10) 0.5356(3) 0.050(3) Uani 1 1 d . . . . .
H27 H 0.175506 0.394456 0.556086 0.060 Uiso 1 1 calc R U . . .
C28 C 0.1797(11) 0.5200(9) 0.5115(3) 0.043(3) Uani 1 1 d . . . . .
H28 H 0.087804 0.552383 0.515980 0.052 Uiso 1 1 calc R U . . .
C29 C 0.2571(9) 0.5694(8) 0.4800(2) 0.033(2) Uani 1 1 d . . . . .
C30 C 0.1948(10) 0.6775(8) 0.4571(2) 0.035(2) Uani 1 1 d . . . . .
C31 C 0.0509(11) 0.6816(10) 0.4493(3) 0.046(3) Uani 1 1 d . . . . .
H31 H -0.006131 0.610575 0.457379 0.055 Uiso 1 1 calc R U . . .
C32 C -0.0103(13) 0.7842(11) 0.4305(4) 0.058(3) Uani 1 1 d . . . . .
H32 H -0.108857 0.785777 0.426655 0.070 Uiso 1 1 calc R U . . .
C33 C 0.0722(12) 0.8859(12) 0.4170(3) 0.058(3) Uani 1 1 d . . . . .
H33 H 0.030574 0.954852 0.402664 0.069 Uiso 1 1 calc R U . . .
C34 C 0.2129(12) 0.8878(9) 0.4243(3) 0.050(2) Uani 1 1 d . . . . .
H34 H 0.268089 0.959891 0.416058 0.060 Uiso 1 1 calc R U . . .
C35 C 0.2753(12) 0.7832(8) 0.4439(3) 0.041(2) Uani 1 1 d . . . . .
H35 H 0.373562 0.783655 0.448251 0.049 Uiso 1 1 calc R U . . .
C36 C 0.2287(11) 0.4868(8) 0.3321(2) 0.033(2) Uani 1 1 d . . . . .
H36 H 0.300646 0.552376 0.324062 0.040 Uiso 1 1 calc R U . . .
C37 C 0.1796(11) 0.3992(10) 0.2996(2) 0.046(3) Uani 1 1 d . . . . .
H37A H 0.262221 0.366846 0.285124 0.055 Uiso 1 1 calc R U . . .
H37B H 0.121732 0.451013 0.281374 0.055 Uiso 1 1 calc R U . . .
C38 C 0.0929(12) 0.2808(10) 0.3140(3) 0.046(3) Uani 1 1 d . . . . .
H38A H -0.007047 0.306026 0.315630 0.055 Uiso 1 1 calc R U . . .
H38B H 0.100888 0.208888 0.294876 0.055 Uiso 1 1 calc R U . . .
C39 C 0.1423(10) 0.2322(8) 0.3537(3) 0.035(2) Uani 1 1 d . U . . .
H39 H 0.179593 0.140999 0.353636 0.042 Uiso 1 1 calc R U . . .
C40 C 0.0860(9) 0.2706(9) 0.3887(3) 0.034(2) Uani 1 1 d . . . . .
H40 H 0.088281 0.201643 0.409255 0.040 Uiso 1 1 calc R U . . .
C41 C -0.0286(9) 0.3700(11) 0.3939(3) 0.043(2) Uani 1 1 d . . . . .
H41A H -0.031913 0.396732 0.421530 0.052 Uiso 1 1 calc R U . . .
H41B H -0.119669 0.329090 0.387475 0.052 Uiso 1 1 calc R U . . .
C42 C -0.0088(10) 0.4911(10) 0.3688(3) 0.044(3) Uani 1 1 d . . . . .
H42A H -0.050777 0.474955 0.342924 0.053 Uiso 1 1 calc R U . . .
H42B H -0.059409 0.565171 0.380745 0.053 Uiso 1 1 calc R U . . .
C43 C 0.1436(10) 0.5282(8) 0.3636(3) 0.031(2) Uani 1 1 d . . . . .
H43 H 0.167434 0.616955 0.373703 0.038 Uiso 1 1 calc R U . . .

loop_
_atom_site_aniso_label
_atom_site_aniso_U_11
_atom_site_aniso_U_22
_atom_site_aniso_U_33
_atom_site_aniso_U_23
_atom_site_aniso_U_13
_atom_site_aniso_U_12
Ir1 0.02777(17) 0.02421(16) 0.02984(16) 0.00191(16) 0.00036(17) -0.00318(16)
Cl1 0.0400(13) 0.0315(12) 0.0753(17) 0.0185(12) -0.0132(13) -0.0018(10)
P1 0.0278(11) 0.0217(11) 0.0299(11) 0.0012(9) 0.0004(10) -0.0017(9)
O1 0.031(3) 0.023(3) 0.038(3) 0.003(2) 0.003(2) -0.002(2)
O2 0.028(3) 0.028(3) 0.027(3) 0.002(3) 0.001(3) 0.002(2)
N1 0.032(4) 0.035(4) 0.028(4) -0.005(3) 0.002(3) -0.009(3)
C1 0.045(6) 0.030(5) 0.059(6) 0.005(5) -0.016(5) -0.019(4)
C2 0.031(6) 0.047(7) 0.064(7) 0.013(5) 0.003(5) -0.017(5)
C3 0.024(5) 0.055(7) 0.052(6) 0.017(5) -0.001(4) -0.004(5)
C4 0.028(5) 0.039(5) 0.040(5) 0.007(4) -0.003(4) -0.004(4)
C5 0.025(4) 0.033(4) 0.029(4) 0.004(3) -0.003(4) 0.004(4)
C6 0.040(4) 0.029(4) 0.038(4) 0.007(4) -0.008(4) -0.014(5)
C7 0.049(7) 0.025(4) 0.041(5) -0.004(4) -0.010(4) -0.008(4)
C8 0.042(5) 0.025(5) 0.038(5) -0.004(4) 0.000(4) 0.000(3)
C9 0.029(5) 0.022(4) 0.031(5) 0.003(4) -0.001(4) -0.004(3)
C10 0.024(4) 0.027(4) 0.027(4) 0.008(3) 0.000(4) -0.004(3)
C11 0.020(4) 0.028(5) 0.032(5) 0.003(4) -0.002(4) -0.004(4)
C12 0.020(4) 0.028(4) 0.038(5) -0.001(4) -0.001(4) -0.005(3)
C13 0.036(5) 0.028(5) 0.050(6) -0.003(4) 0.005(5) -0.001(4)
C14 0.045(6) 0.032(5) 0.058(7) -0.013(5) 0.006(5) -0.007(5)
C15 0.028(4) 0.051(6) 0.036(5) -0.009(5) 0.005(4) -0.002(5)
C16 0.019(4) 0.045(5) 0.033(5) 0.003(4) -0.001(4) -0.005(4)
C17 0.029(5) 0.050(6) 0.034(5) -0.001(4) -0.005(4) -0.004(4)
C18 0.033(6) 0.086(9) 0.034(5) 0.004(5) -0.004(4) -0.007(5)
C19 0.035(6) 0.100(10) 0.036(6) -0.020(6) -0.003(5) -0.006(6)
C20 0.040(6) 0.063(7) 0.050(6) -0.020(5) 0.006(5) -0.007(5)
C21 0.035(5) 0.054(7) 0.038(5) -0.010(4) -0.001(4) -0.006(5)
C22 0.036(6) 0.079(8) 0.046(6) 0.004(5) -0.004(5) 0.004(6)
C23 0.053(7) 0.046(6) 0.084(8) 0.003(7) -0.016(6) 0.009(7)
C24 0.044(6) 0.041(6) 0.044(5) 0.004(4) -0.006(5) -0.004(4)
C25 0.047(6) 0.025(5) 0.029(5) 0.003(4) -0.004(4) -0.006(4)
C26 0.076(8) 0.048(6) 0.034(5) 0.016(5) -0.014(5) -0.024(7)
C27 0.059(7) 0.052(6) 0.037(5) 0.002(4) 0.004(5) -0.025(6)
C28 0.052(7) 0.040(5) 0.038(5) -0.009(4) 0.014(5) -0.005(4)
C29 0.033(6) 0.036(5) 0.029(4) -0.003(4) 0.003(4) -0.003(4)
C30 0.042(6) 0.032(4) 0.030(4) -0.008(4) 0.007(4) -0.002(4)
C31 0.041(6) 0.034(5) 0.062(7) -0.005(5) -0.002(5) -0.003(4)
C32 0.052(7) 0.043(7) 0.079(8) -0.004(6) -0.005(6) 0.006(5)
C33 0.068(8) 0.038(6) 0.067(7) -0.006(6) -0.013(6) 0.019(6)
C34 0.061(6) 0.021(4) 0.067(6) 0.000(4) 0.012(6) 0.006(6)
C35 0.039(5) 0.033(5) 0.051(5) -0.005(4) 0.005(5) -0.003(5)
C36 0.040(5) 0.034(5) 0.026(4) 0.002(3) 0.004(4) -0.011(4)
C37 0.066(8) 0.047(6) 0.024(4) 0.002(4) -0.005(4) -0.013(5)
C38 0.060(7) 0.045(6) 0.033(5) -0.005(4) -0.003(5) -0.014(5)
C39 0.041(4) 0.021(4) 0.042(4) -0.002(3) -0.007(4) -0.015(3)
C40 0.031(5) 0.034(5) 0.037(5) 0.002(4) 0.005(4) -0.008(4)
C41 0.032(5) 0.049(6) 0.049(5) 0.009(5) -0.005(4) -0.004(5)
C42 0.034(6) 0.051(6) 0.048(6) 0.005(5) 0.000(5) 0.004(5)
C43 0.032(5) 0.028(5) 0.034(5) 0.007(4) -0.003(4) -0.001(4)

loop_
_atom_type_symbol
_atom_type_description
_atom_type_scat_dispersion_real
_atom_type_scat_dispersion_imag
_atom_type_scat_source
C C 0.0137 0.0067 'International Tables Vol C Tables 4.2.6.8 and 6.1.1.4'
H H 0.0000 0.0000 'International Tables Vol C Tables 4.2.6.8 and 6.1.1.4'
Cl Cl 0.3281 0.5435 'International Tables Vol C Tables 4.2.6.8 and 6.1.1.4'
Ir Ir -5.7005 5.2682 'International Tables Vol C Tables 4.2.6.8 and 6.1.1.4'
N N 0.0241 0.0134 'International Tables Vol C Tables 4.2.6.8 and 6.1.1.4'
O O 0.0389 0.0241 'International Tables Vol C Tables 4.2.6.8 and 6.1.1.4'
P P 0.2543 0.3332 'International Tables Vol C Tables 4.2.6.8 and 6.1.1.4'

loop_
_geom_angle_atom_site_label_1
_geom_angle_atom_site_label_2
_geom_angle_atom_site_label_3
_geom_angle
_geom_angle_site_symmetry_1
_geom_angle_site_symmetry_3
_geom_angle_publ_flag
P1 Ir1 Cl1 90.52(8) . . ?
P1 Ir1 C39 166.2(3) . . ?
C36 Ir1 Cl1 153.8(3) . . ?
C36 Ir1 P1 92.9(3) . . ?
C36 Ir1 C39 81.1(3) . . ?
C36 Ir1 C40 97.5(4) . . ?
C36 Ir1 C43 39.0(3) . . ?
C39 Ir1 Cl1 89.5(2) . . ?
C40 Ir1 Cl1 88.7(2) . . ?
C40 Ir1 P1 157.8(2) . . ?
C40 Ir1 C39 36.0(3) . . ?
C43 Ir1 Cl1 165.9(2) . . ?
C43 Ir1 P1 95.0(3) . . ?
C43 Ir1 C39 88.2(3) . . ?
C43 Ir1 C40 81.3(3) . . ?
O1 P1 Ir1 112.4(2) . . ?
O1 P1 O2 99.2(3) . . ?
O1 P1 N1 106.4(3) . . ?
O2 P1 Ir1 116.0(2) . . ?
N1 P1 Ir1 120.0(3) . . ?
N1 P1 O2 100.2(4) . . ?
C9 O1 P1 124.5(5) . . ?
C12 O2 P1 113.5(5) . . ?
C21 N1 P1 122.6(6) . . ?
C25 N1 P1 122.2(6) . . ?
C25 N1 C21 110.9(7) . . ?
C2 C1 H1 119.0 . . ?
C2 C1 C6 121.9(9) . . ?
C6 C1 H1 119.0 . . ?
C1 C2 H2 120.1 . . ?
C1 C2 C3 119.8(9) . . ?
C3 C2 H2 120.1 . . ?
C2 C3 H3 120.0 . . ?
C4 C3 C2 120.1(10) . . ?
C4 C3 H3 120.0 . . ?
C3 C4 H4 119.0 . . ?
C3 C4 C5 122.1(9) . . ?
C5 C4 H4 119.0 . . ?
C4 C5 C6 117.2(8) . . ?
C4 C5 C10 123.1(8) . . ?
C10 C5 C6 119.6(8) . . ?
C1 C6 C5 118.7(9) . . ?
C1 C6 C7 122.3(8) . . ?
C7 C6 C5 118.9(8) . . ?
C6 C7 H7 119.5 . . ?
C8 C7 C6 121.1(8) . . ?
C8 C7 H7 119.5 . . ?
C7 C8 H8 120.3 . . ?
C7 C8 C9 119.4(8) . . ?
C9 C8 H8 120.3 . . ?
O1 C9 C8 115.8(7) . . ?
C10 C9 O1 121.0(7) . . ?
C10 C9 C8 123.0(8) . . ?
C5 C10 C11 121.8(7) . . ?
C9 C10 C5 117.9(7) . . ?
C9 C10 C11 120.2(7) . . ?
C12 C11 C10 118.7(7) . . ?
C12 C11 C16 117.8(8) . . ?
C16 C11 C10 123.5(8) . . ?
O2 C12 C13 117.5(8) . . ?
C11 C12 O2 119.7(7) . . ?
C11 C12 C13 122.8(9) . . ?
C12 C13 H13 120.2 . . ?
C14 C13 C12 119.5(9) . . ?
C14 C13 H13 120.2 . . ?
C13 C14 H14 119.9 . . ?
C13 C14 C15 120.3(9) . . ?
C15 C14 H14 119.9 . . ?
C16 C15 C14 119.6(8) . . ?
C16 C15 C20 119.4(10) . . ?
C20 C15 C14 120.9(10) . . ?
C15 C16 C11 119.3(8) . . ?
C17 C16 C11 123.1(8) . . ?
C17 C16 C15 117.5(8) . . ?
C16 C17 H17 118.8 . . ?
C18 C17 C16 122.4(10) . . ?
C18 C17 H17 118.8 . . ?
C17 C18 H18 120.1 . . ?
C17 C18 C19 119.7(10) . . ?
C19 C18 H18 120.1 . . ?
C18 C19 H19 119.6 . . ?
C20 C19 C18 120.8(9) . . ?
C20 C19 H19 119.6 . . ?
C15 C20 H20 120.0 . . ?
C19 C20 C15 120.1(10) . . ?
C19 C20 H20 120.0 . . ?
N1 C21 H21A 109.3 . . ?
N1 C21 H21B 109.3 . . ?
N1 C21 C22 111.8(8) . . ?
H21A C21 H21B 107.9 . . ?
C22 C21 H21A 109.3 . . ?
C22 C21 H21B 109.3 . . ?
C21 C22 H22A 109.1 . . ?
C21 C22 H22B 109.1 . . ?
C21 C22 C23 112.5(9) . . ?
H22A C22 H22B 107.8 . . ?
C23 C22 H22A 109.1 . . ?
C23 C22 H22B 109.1 . . ?
C22 C23 H23A 108.3 . . ?
C22 C23 H23B 108.3 . . ?
H23A C23 H23B 107.4 . . ?
C24 C23 C22 115.7(10) . . ?
C24 C23 H23A 108.3 . . ?
C24 C23 H23B 108.3 . . ?
C25 C24 C23 118.1(9) . . ?
C25 C24 C26 117.5(10) . . ?
C26 C24 C23 124.4(10) . . ?
C24 C25 N1 115.2(9) . . ?
C24 C25 C29 121.7(8) . . ?
C29 C25 N1 122.8(8) . . ?
C24 C26 H26 119.2 . . ?
C27 C26 C24 121.6(10) . . ?
C27 C26 H26 119.2 . . ?
C26 C27 H27 119.9 . . ?
C28 C27 C26 120.1(10) . . ?
C28 C27 H27 119.9 . . ?
C27 C28 H28 118.9 . . ?
C27 C28 C29 122.1(10) . . ?
C29 C28 H28 118.9 . . ?
C25 C29 C30 125.3(8) . . ?
C28 C29 C25 116.7(8) . . ?
C28 C29 C30 117.9(8) . . ?
C31 C30 C29 121.2(9) . . ?
C31 C30 C35 116.8(9) . . ?
C35 C30 C29 121.9(9) . . ?
C30 C31 H31 118.9 . . ?
C32 C31 C30 122.3(10) . . ?
C32 C31 H31 118.9 . . ?
C31 C32 H32 120.2 . . ?
C31 C32 C33 119.6(11) . . ?
C33 C32 H32 120.2 . . ?
C32 C33 H33 119.7 . . ?
C34 C33 C32 120.6(11) . . ?
C34 C33 H33 119.7 . . ?
C33 C34 H34 120.2 . . ?
C33 C34 C35 119.7(11) . . ?
C35 C34 H34 120.2 . . ?
C30 C35 H35 119.5 . . ?
C34 C35 C30 121.0(10) . . ?
C34 C35 H35 119.5 . . ?
Ir1 C36 H36 113.9 . . ?
C37 C36 Ir1 111.6(6) . . ?
C37 C36 H36 113.9 . . ?
C43 C36 Ir1 71.5(5) . . ?
C43 C36 H36 113.9 . . ?
C43 C36 C37 124.5(9) . . ?
C36 C37 H37A 108.9 . . ?
C36 C37 H37B 108.9 . . ?
C36 C37 C38 113.2(7) . . ?
H37A C37 H37B 107.8 . . ?
C38 C37 H37A 108.9 . . ?
C38 C37 H37B 108.9 . . ?
C37 C38 H38A 109.2 . . ?
C37 C38 H38B 109.2 . . ?
H38A C38 H38B 107.9 . . ?
C39 C38 C37 112.1(8) . . ?
C39 C38 H38A 109.2 . . ?
C39 C38 H38B 109.2 . . ?
Ir1 C39 H39 114.2 . . ?
C38 C39 Ir1 110.9(6) . . ?
C38 C39 H39 114.2 . . ?
C40 C39 Ir1 70.6(5) . . ?
C40 C39 C38 124.8(9) . . ?
C40 C39 H39 114.2 . . ?
Ir1 C40 H40 114.2 . . ?
C39 C40 Ir1 73.4(5) . . ?
C39 C40 H40 114.2 . . ?
C39 C40 C41 125.6(8) . . ?
C41 C40 Ir1 107.4(6) . . ?
C41 C40 H40 114.2 . . ?
C40 C41 H41A 109.0 . . ?
C40 C41 H41B 109.0 . . ?
C40 C41 C42 113.1(7) . . ?
H41A C41 H41B 107.8 . . ?
C42 C41 H41A 109.0 . . ?
C42 C41 H41B 109.0 . . ?
C41 C42 H42A 109.0 . . ?
C41 C42 H42B 109.0 . . ?
H42A C42 H42B 107.8 . . ?
C43 C42 C41 113.0(8) . . ?
C43 C42 H42A 109.0 . . ?
C43 C42 H42B 109.0 . . ?
Ir1 C43 H43 114.0 . . ?
C36 C43 Ir1 69.5(5) . . ?
C36 C43 C42 124.4(8) . . ?
C36 C43 H43 114.0 . . ?
C42 C43 Ir1 113.0(6) . . ?
C42 C43 H43 114.0 . . ?

loop_
_geom_bond_atom_site_label_1
_geom_bond_atom_site_label_2
_geom_bond_distance
_geom_bond_site_symmetry_2
_geom_bond_publ_flag
Ir1 Cl1 2.356(2) . ?
Ir1 P1 2.232(2) . ?
Ir1 C36 2.113(8) . ?
Ir1 C39 2.243(8) . ?
Ir1 C40 2.207(8) . ?
Ir1 C43 2.138(9) . ?
P1 O1 1.628(6) . ?
P1 O2 1.634(6) . ?
P1 N1 1.633(7) . ?
O1 C9 1.385(10) . ?
O2 C12 1.388(10) . ?
N1 C21 1.482(12) . ?
N1 C25 1.458(11) . ?
C1 H1 0.9500 . ?
C1 C2 1.348(15) . ?
C1 C6 1.413(13) . ?
C2 H2 0.9500 . ?
C2 C3 1.412(15) . ?
C3 H3 0.9500 . ?
C3 C4 1.362(13) . ?
C4 H4 0.9500 . ?
C4 C5 1.413(13) . ?
C5 C6 1.440(12) . ?
C5 C10 1.437(12) . ?
C6 C7 1.416(13) . ?
C7 H7 0.9500 . ?
C7 C8 1.365(12) . ?
C8 H8 0.9500 . ?
C8 C9 1.421(11) . ?
C9 C10 1.371(12) . ?
C10 C11 1.485(11) . ?
C11 C12 1.375(12) . ?
C11 C16 1.443(12) . ?
C12 C13 1.414(11) . ?
C13 H13 0.9500 . ?
C13 C14 1.365(13) . ?
C14 H14 0.9500 . ?
C14 C15 1.425(14) . ?
C15 C16 1.420(14) . ?
C15 C20 1.424(13) . ?
C16 C17 1.410(12) . ?
C17 H17 0.9500 . ?
C17 C18 1.350(13) . ?
C18 H18 0.9500 . ?
C18 C19 1.408(15) . ?
C19 H19 0.9500 . ?
C19 C20 1.359(16) . ?
C20 H20 0.9500 . ?
C21 H21A 0.9900 . ?
C21 H21B 0.9900 . ?
C21 C22 1.512(14) . ?
C22 H22A 0.9900 . ?
C22 H22B 0.9900 . ?
C22 C23 1.523(16) . ?
C23 H23A 0.9900 . ?
C23 H23B 0.9900 . ?
C23 C24 1.487(14) . ?
C24 C25 1.398(13) . ?
C24 C26 1.401(14) . ?
C25 C29 1.410(13) . ?
C26 H26 0.9500 . ?
C26 C27 1.366(16) . ?
C27 H27 0.9500 . ?
C27 C28 1.352(14) . ?
C28 H28 0.9500 . ?
C28 C29 1.407(12) . ?
C29 C30 1.484(12) . ?
C30 C31 1.401(14) . ?
C30 C35 1.404(13) . ?
C31 H31 0.9500 . ?
C31 C32 1.366(15) . ?
C32 H32 0.9500 . ?
C32 C33 1.386(16) . ?
C33 H33 0.9500 . ?
C33 C34 1.366(14) . ?
C34 H34 0.9500 . ?
C34 C35 1.400(13) . ?
C35 H35 0.9500 . ?
C36 H36 1.0000 . ?
C36 C37 1.512(12) . ?
C36 C43 1.420(12) . ?
C37 H37A 0.9900 . ?
C37 H37B 0.9900 . ?
C37 C38 1.549(13) . ?
C38 H38A 0.9900 . ?
C38 H38B 0.9900 . ?
C38 C39 1.533(13) . ?
C39 H39 1.0000 . ?
C39 C40 1.377(12) . ?
C40 H40 1.0000 . ?
C40 C41 1.505(13) . ?
C41 H41A 0.9900 . ?
C41 H41B 0.9900 . ?
C41 C42 1.525(13) . ?
C42 H42A 0.9900 . ?
C42 H42B 0.9900 . ?
C42 C43 1.513(13) . ?
C43 H43 1.0000 . ?

loop_
_geom_torsion_atom_site_label_1
_geom_torsion_atom_site_label_2
_geom_torsion_atom_site_label_3
_geom_torsion_atom_site_label_4
_geom_torsion
_geom_torsion_site_symmetry_1
_geom_torsion_site_symmetry_2
_geom_torsion_site_symmetry_3
_geom_torsion_site_symmetry_4
_geom_torsion_publ_flag
Ir1 P1 O1 C9 -146.7(5) . . . . ?
Ir1 P1 O2 C12 55.1(5) . . . . ?
Ir1 P1 N1 C21 150.7(6) . . . . ?
Ir1 P1 N1 C25 -3.8(8) . . . . ?
Ir1 C36 C37 C38 37.2(11) . . . . ?
Ir1 C36 C43 C42 -104.5(9) . . . . ?
Ir1 C39 C40 C41 99.8(9) . . . . ?
Ir1 C40 C41 C42 38.1(9) . . . . ?
P1 O1 C9 C8 -117.4(7) . . . . ?
P1 O1 C9 C10 67.3(10) . . . . ?
P1 O2 C12 C11 77.7(8) . . . . ?
P1 O2 C12 C13 -102.6(8) . . . . ?
P1 N1 C21 C22 -94.3(9) . . . . ?
P1 N1 C25 C24 109.7(8) . . . . ?
P1 N1 C25 C29 -76.7(10) . . . . ?
O1 P1 O2 C12 -65.5(5) . . . . ?
O1 P1 N1 C21 -80.4(8) . . . . ?
O1 P1 N1 C25 125.2(7) . . . . ?
O1 C9 C10 C5 177.0(7) . . . . ?
O1 C9 C10 C11 -6.9(12) . . . . ?
O2 P1 O1 C9 -23.5(6) . . . . ?
O2 P1 N1 C21 22.5(8) . . . . ?
O2 P1 N1 C25 -132.0(7) . . . . ?
O2 C12 C13 C14 -179.5(8) . . . . ?
N1 P1 O1 C9 80.1(7) . . . . ?
N1 P1 O2 C12 -174.1(5) . . . . ?
N1 C21 C22 C23 -26.5(12) . . . . ?
N1 C25 C29 C28 -178.9(8) . . . . ?
N1 C25 C29 C30 -0.7(13) . . . . ?
C1 C2 C3 C4 3.5(16) . . . . ?
C1 C6 C7 C8 -178.3(9) . . . . ?
C2 C1 C6 C5 -3.5(14) . . . . ?
C2 C1 C6 C7 175.0(9) . . . . ?
C2 C3 C4 C5 -1.7(15) . . . . ?
C3 C4 C5 C6 -2.5(13) . . . . ?
C3 C4 C5 C10 -178.8(8) . . . . ?
C4 C5 C6 C1 5.1(12) . . . . ?
C4 C5 C6 C7 -173.4(8) . . . . ?
C4 C5 C10 C9 172.2(8) . . . . ?
C4 C5 C10 C11 -3.8(13) . . . . ?
C5 C6 C7 C8 0.1(13) . . . . ?
C5 C10 C11 C12 125.7(9) . . . . ?
C5 C10 C11 C16 -53.2(12) . . . . ?
C6 C1 C2 C3 -0.8(16) . . . . ?
C6 C5 C10 C9 -4.0(12) . . . . ?
C6 C5 C10 C11 -180.0(7) . . . . ?
C6 C7 C8 C9 -2.0(13) . . . . ?
C7 C8 C9 O1 -174.3(8) . . . . ?
C7 C8 C9 C10 0.9(13) . . . . ?
C8 C9 C10 C5 2.1(13) . . . . ?
C8 C9 C10 C11 178.2(8) . . . . ?
C9 C10 C11 C12 -50.2(12) . . . . ?
C9 C10 C11 C16 130.9(9) . . . . ?
C10 C5 C6 C1 -178.6(8) . . . . ?
C10 C5 C6 C7 2.9(12) . . . . ?
C10 C11 C12 O2 7.7(12) . . . . ?
C10 C11 C12 C13 -172.0(9) . . . . ?
C10 C11 C16 C15 171.3(8) . . . . ?
C10 C11 C16 C17 -12.0(13) . . . . ?
C11 C12 C13 C14 0.3(16) . . . . ?
C11 C16 C17 C18 -178.9(9) . . . . ?
C12 C11 C16 C15 -7.5(13) . . . . ?
C12 C11 C16 C17 169.1(8) . . . . ?
C12 C13 C14 C15 -6.8(16) . . . . ?
C13 C14 C15 C16 5.9(14) . . . . ?
C13 C14 C15 C20 -172.8(10) . . . . ?
C14 C15 C16 C11 1.4(13) . . . . ?
C14 C15 C16 C17 -175.5(9) . . . . ?
C14 C15 C20 C19 175.8(10) . . . . ?
C15 C16 C17 C18 -2.2(13) . . . . ?
C16 C11 C12 O2 -173.4(7) . . . . ?
C16 C11 C12 C13 6.9(14) . . . . ?
C16 C15 C20 C19 -2.9(15) . . . . ?
C16 C17 C18 C19 0.7(15) . . . . ?
C17 C18 C19 C20 -0.2(16) . . . . ?
C18 C19 C20 C15 1.3(16) . . . . ?
C20 C15 C16 C11 -179.9(8) . . . . ?
C20 C15 C16 C17 3.3(13) . . . . ?
C21 N1 C25 C24 -47.4(10) . . . . ?
C21 N1 C25 C29 126.2(9) . . . . ?
C21 C22 C23 C24 -21.6(14) . . . . ?
C22 C23 C24 C25 38.7(14) . . . . ?
C22 C23 C24 C26 -141.7(11) . . . . ?
C23 C24 C25 N1 -3.0(13) . . . . ?
C23 C24 C25 C29 -176.7(9) . . . . ?
C23 C24 C26 C27 -178.2(10) . . . . ?
C24 C25 C29 C28 -5.7(13) . . . . ?
C24 C25 C29 C30 172.5(8) . . . . ?
C24 C26 C27 C28 -4.3(16) . . . . ?
C25 N1 C21 C22 62.7(10) . . . . ?
C25 C24 C26 C27 1.4(15) . . . . ?
C25 C29 C30 C31 144.2(9) . . . . ?
C25 C29 C30 C35 -38.9(13) . . . . ?
C26 C24 C25 N1 177.3(8) . . . . ?
C26 C24 C25 C29 3.7(14) . . . . ?
C26 C27 C28 C29 2.0(15) . . . . ?
C27 C28 C29 C25 2.9(13) . . . . ?
C27 C28 C29 C30 -175.5(8) . . . . ?
C28 C29 C30 C31 -37.6(12) . . . . ?
C28 C29 C30 C35 139.3(9) . . . . ?
C29 C30 C31 C32 175.6(9) . . . . ?
C29 C30 C35 C34 -176.2(8) . . . . ?
C30 C31 C32 C33 2.8(17) . . . . ?
C31 C30 C35 C34 0.8(13) . . . . ?
C31 C32 C33 C34 -3.6(17) . . . . ?
C32 C33 C34 C35 3.0(16) . . . . ?
C33 C34 C35 C30 -1.7(14) . . . . ?
C35 C30 C31 C32 -1.4(15) . . . . ?
C36 C37 C38 C39 -33.0(13) . . . . ?
C37 C36 C43 Ir1 104.0(9) . . . . ?
C37 C36 C43 C42 -0.5(14) . . . . ?
C37 C38 C39 Ir1 13.5(11) . . . . ?
C37 C38 C39 C40 93.8(11) . . . . ?
C38 C39 C40 Ir1 -102.5(8) . . . . ?
C38 C39 C40 C41 -2.7(14) . . . . ?
C39 C40 C41 C42 -43.6(13) . . . . ?
C40 C41 C42 C43 -34.8(12) . . . . ?
C41 C42 C43 Ir1 13.0(10) . . . . ?
C41 C42 C43 C36 93.2(11) . . . . ?
C43 C36 C37 C38 -44.6(13) . . . . ?

loop_
_twin_individual_id
_twin_individual_mass_fraction_refined
1 0.947(17)
2 0.053(17)
